data_1530990
loop_
_publ_author_name
'Weber, H.P.'
'Schultz, H.'

_publ_section_title
;
 Ionic conduction in one dimension: A structural study of the hollandite
 K1.54 Mg0.77 Ti7.23 O16 over the range 133< T< 919 K
;
_journal_name_full 'Journal of Chemical Physics'
_journal_page_first 475
_journal_page_last 484
_journal_volume 85
_journal_year 1986
_chemical_formula_sum 'K1.6 Mg0.77 O16 Ti7.23'
_chemical_name_systematic 'K1.60 (Mg.77 Ti7.23) O16'
_space_group_IT_number 87
_symmetry_space_group_name_Hall '-I 4'
_symmetry_space_group_name_H-M 'I 4/m'
_cell_angle_alpha 90
_cell_angle_beta 90
_cell_angle_gamma 90
_cell_formula_units_Z 1
_cell_length_a 10.197
_cell_length_b 10.197
_cell_length_c 2.992
_cell_volume 311.105
_citation_journal_id_ASTM JCPSA6
_cod_data_source_file Weber_JCPSA6_1986_1241.cif
_cod_data_source_block K1.6Mg0.77O16Ti7.23
_cod_original_cell_volume 311.1046
_cod_database_code 1530990

loop_
_symmetry_equiv_pos_as_xyz
x,y,z
-y,x,z
-x,-y,z
y,-x,z
-x,-y,-z
y,-x,-z
x,y,-z
-y,x,-z
x+1/2,y+1/2,z+1/2
-y+1/2,x+1/2,z+1/2
-x+1/2,-y+1/2,z+1/2
y+1/2,-x+1/2,z+1/2
-x+1/2,-y+1/2,-z+1/2
y+1/2,-x+1/2,-z+1/2
x+1/2,y+1/2,-z+1/2
-y+1/2,x+1/2,-z+1/2

loop_
_atom_site_label
_atom_site_type_symbol
_atom_site_fract_x
_atom_site_fract_y
_atom_site_fract_z
_atom_site_occupancy
_atom_site_U_iso_or_equiv
K1 K+1 0 0 0.5 0.74 0.0
O2 O-2 0.54055 0.16543 0 1 0.0
O1 O-2 0.15573 0.20552 0 1 0.0
Mg1 Mg+2 0.35055 0.16673 0 0.097 0.0
K2 K+1 0 0 0 0.06 0.0
Ti1 Ti+4 0.35055 0.16673 0 0.903 0.0
